data_7235708
loop_
_publ_author_name
'Rai, Sunil K.'
'Khanam, Shaziya'
'Khanna, Ranjana S.'
'Tewari, Ashish K.'

_publ_section_title
;
 Cascade synthesis of 2-pyridones using acrylamides and ketones
;
_journal_issue 83
_journal_name_full 'RSC Adv.'
_journal_page_first 44141
_journal_paper_doi 10.1039/C4RA06619G
_journal_volume 4
_journal_year 2014
_chemical_formula_moiety 'C14 H12 N2 O'
_chemical_formula_sum 'C14 H12 N2 O'
_chemical_formula_weight 224.26
_chemical_melting_point 531.15
_chemical_name_systematic
; 
 6-ethyl-2-oxo-4-phenyl-1,2-dihydropyridine-3-carbonitrile 
;
_space_group_IT_number 14
_space_group_name_Hall '-P 2ybc'
_space_group_name_H-M_alt 'P 1 21/c 1'
_symmetry_cell_setting monoclinic
_symmetry_space_group_name_H-M 'P 1 21/c 1'
_atom_sites_solution_hydrogens geom
_atom_sites_solution_primary direct
_atom_sites_solution_secondary difmap
_audit_creation_method SHELXL-97
_cell_angle_alpha 90.00
_cell_angle_beta 98.378(6)
_cell_angle_gamma 90.00
_cell_formula_units_Z 4
_cell_length_a 7.3809(6)
_cell_length_b 8.0626(6)
_cell_length_c 19.9265(12)
_cell_measurement_temperature 293(2)
_cell_volume 1173.16(15)
_computing_structure_refinement 'SHELXL-97 (Sheldrick, 1997)'
_computing_structure_solution 'SHELXS-97 (Sheldrick, 1990)'
_diffrn_ambient_temperature 293(2)
_diffrn_measured_fraction_theta_full 1.00
_diffrn_measured_fraction_theta_max 1.00
_diffrn_measurement_method '\w scans'
_diffrn_radiation_monochromator graphite
_diffrn_radiation_source 'fine-focus sealed tube'
_diffrn_radiation_type MoK\a
_diffrn_radiation_wavelength 0.71073
_diffrn_reflns_av_R_equivalents 0.0224
_diffrn_reflns_av_sigmaI/netI 0.0465
_diffrn_reflns_limit_h_max 10
_diffrn_reflns_limit_h_min -10
_diffrn_reflns_limit_k_max 11
_diffrn_reflns_limit_k_min -11
_diffrn_reflns_limit_l_max 27
_diffrn_reflns_limit_l_min -27
_diffrn_reflns_number 5083
_diffrn_reflns_theta_full 25.24
_diffrn_reflns_theta_max 29.04
_diffrn_reflns_theta_min 3.22
_exptl_absorpt_coefficient_mu 0.082
_exptl_absorpt_correction_T_max 0.967
_exptl_absorpt_correction_T_min 0.964
_exptl_absorpt_correction_type multi-scan
_exptl_absorpt_process_details 'CrysAlisPro, Agilent Technologies'
_exptl_crystal_density_diffrn 1.270
_exptl_crystal_density_method 'not measured'
_exptl_crystal_F_000 472
_exptl_crystal_size_max 0.45
_exptl_crystal_size_mid 0.43
_exptl_crystal_size_min 0.41
_refine_diff_density_max 0.409
_refine_diff_density_min -0.269
_refine_diff_density_rms 0.041
_refine_ls_extinction_method none
_refine_ls_goodness_of_fit_ref 1.024
_refine_ls_hydrogen_treatment mixed
_refine_ls_matrix_type full
_refine_ls_number_parameters 158
_refine_ls_number_reflns 2686
_refine_ls_number_restraints 0
_refine_ls_restrained_S_all 1.024
_refine_ls_R_factor_all 0.1204
_refine_ls_R_factor_gt 0.0683
_refine_ls_shift/su_max 0.022
_refine_ls_shift/su_mean 0.004
_refine_ls_structure_factor_coef Fsqd
_refine_ls_weighting_details 'calc w=1/[\s^2^(Fo^2^)+(0.0729P)^2^+0.4762P] where P=(Fo^2^+2Fc^2^)/3'
_refine_ls_weighting_scheme calc
_refine_ls_wR_factor_gt 0.1581
_refine_ls_wR_factor_ref 0.1905
_reflns_number_gt 1537
_reflns_number_total 2686
_reflns_threshold_expression >2sigma(I)
_cod_data_source_file c4ra06619g2.cif
_cod_data_source_block shelxl
_cod_depositor_comments
;
The following automatic conversions were performed:

data item '_symmetry_cell_setting' value 'Monoclinic' was changed to
'monoclinic' in accordance with the
/home/saulius/struct/COD-crude-data/automatic-downloads/DataCite-retrospective/RSC/depositions/lib/dictionaries/cif_core.dic
dictionary named 'cif_core.dic' version 2.4.2 last updated on
2011-04-26.

Automatic conversion script
Id: cif_fix_values 6909 2019-04-08 15:41:33Z antanas 
;
_cod_original_sg_symbol_H-M 'P 21/c'
_cod_database_code 7235708

loop_
_symmetry_equiv_pos_as_xyz
'x, y, z'
'-x, y+1/2, -z+1/2'
'-x, -y, -z'
'x, -y-1/2, z-1/2'

loop_
_atom_site_label
_atom_site_type_symbol
_atom_site_fract_x
_atom_site_fract_y
_atom_site_fract_z
_atom_site_U_iso_or_equiv
_atom_site_adp_type
_atom_site_occupancy
_atom_site_symmetry_multiplicity
_atom_site_calc_flag
_atom_site_refinement_flags
HN1 H -0.120(4) 0.920(3) 0.0251(15) 0.064(8) Uiso 1 1 d .
C7 C 0.0004(3) 0.8743(3) 0.20932(12) 0.0422(6) Uani 1 1 d .
C11 C 0.1280(3) 0.9366(3) 0.17143(12) 0.0430(6) Uani 1 1 d .
O1 O 0.1943(2) 1.0083(3) 0.06212(8) 0.0602(6) Uani 1 1 d .
N1 N -0.0848(3) 0.8997(3) 0.07137(11) 0.0506(6) Uani 1 1 d .
C12 C 0.3026(3) 0.9996(3) 0.20138(12) 0.0479(6) Uani 1 1 d .
C8 C -0.1721(3) 0.8247(3) 0.17535(13) 0.0512(7) Uani 1 1 d .
H8 H -0.2587 0.7816 0.2002 0.061 Uiso 1 1 calc R
C10 C 0.0874(3) 0.9518(3) 0.09914(12) 0.0473(6) Uani 1 1 d .
C6 C 0.0389(3) 0.8607(3) 0.28439(12) 0.0436(6) Uani 1 1 d .
C1 C 0.2001(4) 0.7908(3) 0.31661(13) 0.0524(7) Uani 1 1 d .
H1 H 0.2876 0.7528 0.2911 0.063 Uiso 1 1 calc R
C9 C -0.2137(4) 0.8390(4) 0.10700(13) 0.0533(7) Uani 1 1 d .
C5 C -0.0922(4) 0.9148(4) 0.32320(14) 0.0596(8) Uani 1 1 d .
H5 H -0.2020 0.9600 0.3022 0.072 Uiso 1 1 calc R
N2 N 0.4415(3) 1.0518(4) 0.22456(12) 0.0692(7) Uani 1 1 d .
C2 C 0.2308(5) 0.7775(4) 0.38617(15) 0.0688(9) Uani 1 1 d .
H2 H 0.3391 0.7305 0.4077 0.083 Uiso 1 1 calc R
C4 C -0.0584(5) 0.9011(4) 0.39244(15) 0.0751(10) Uani 1 1 d .
H4 H -0.1454 0.9382 0.4183 0.090 Uiso 1 1 calc R
C3 C 0.1014(5) 0.8336(5) 0.42394(15) 0.0788(10) Uani 1 1 d .
H3 H 0.1228 0.8255 0.4710 0.095 Uiso 1 1 calc R
C13 C -0.3943(4) 0.7935(5) 0.06578(16) 0.0824(11) Uani 1 1 d .
H13A H -0.4661 0.8941 0.0573 0.099 Uiso 1 1 calc R
H13B H -0.3702 0.7525 0.0222 0.099 Uiso 1 1 calc R
C14 C -0.5064(5) 0.6706(5) 0.0945(2) 0.0929(12) Uani 1 1 d .
H14A H -0.6138 0.6473 0.0626 0.139 Uiso 1 1 calc R
H14B H -0.5421 0.7133 0.1356 0.139 Uiso 1 1 calc R
H14C H -0.4371 0.5706 0.1042 0.139 Uiso 1 1 calc R

loop_
_atom_site_aniso_label
_atom_site_aniso_U_11
_atom_site_aniso_U_22
_atom_site_aniso_U_33
_atom_site_aniso_U_23
_atom_site_aniso_U_13
_atom_site_aniso_U_12
C7 0.0357(13) 0.0442(14) 0.0470(13) 0.0037(10) 0.0067(10) 0.0063(11)
C11 0.0360(13) 0.0487(14) 0.0446(13) 0.0003(11) 0.0067(10) 0.0035(12)
O1 0.0406(10) 0.0936(16) 0.0483(10) 0.0106(9) 0.0126(8) 0.0008(10)
N1 0.0422(12) 0.0676(15) 0.0412(12) 0.0060(10) 0.0039(9) 0.0025(11)
C12 0.0404(14) 0.0590(17) 0.0463(13) 0.0014(12) 0.0128(11) 0.0006(13)
C8 0.0362(13) 0.0618(17) 0.0558(16) 0.0126(12) 0.0077(11) -0.0037(13)
C10 0.0367(13) 0.0593(17) 0.0469(14) 0.0023(12) 0.0096(11) 0.0063(13)
C6 0.0437(14) 0.0414(14) 0.0456(13) 0.0029(10) 0.0067(11) -0.0040(12)
C1 0.0450(15) 0.0516(16) 0.0589(16) 0.0045(12) 0.0021(12) -0.0022(13)
C9 0.0408(14) 0.0635(18) 0.0544(16) 0.0092(13) 0.0025(12) -0.0013(14)
C5 0.0556(17) 0.0675(19) 0.0579(17) 0.0049(13) 0.0159(13) 0.0041(15)
N2 0.0473(14) 0.090(2) 0.0705(16) -0.0037(14) 0.0092(12) -0.0155(14)
C2 0.067(2) 0.071(2) 0.0606(18) 0.0134(15) -0.0154(15) -0.0133(17)
C4 0.081(2) 0.093(3) 0.0560(18) -0.0063(16) 0.0239(17) -0.005(2)
C3 0.093(3) 0.098(3) 0.0436(16) 0.0044(16) 0.0045(17) -0.026(2)
C13 0.0455(18) 0.124(3) 0.072(2) 0.0306(19) -0.0079(14) -0.0179(19)
C14 0.070(2) 0.089(3) 0.111(3) 0.014(2) -0.019(2) -0.015(2)

loop_
_atom_type_symbol
_atom_type_description
_atom_type_scat_dispersion_real
_atom_type_scat_dispersion_imag
_atom_type_scat_source
C C 0.0033 0.0016 'International Tables Vol C Tables 4.2.6.8 and 6.1.1.4'
H H 0.0000 0.0000 'International Tables Vol C Tables 4.2.6.8 and 6.1.1.4'
O O 0.0106 0.0060 'International Tables Vol C Tables 4.2.6.8 and 6.1.1.4'
S S 0.1246 0.1234 'International Tables Vol C Tables 4.2.6.8 and 6.1.1.4'
N N 0.0061 0.0033 'International Tables Vol C Tables 4.2.6.8 and 6.1.1.4'

loop_
_geom_angle_atom_site_label_1
_geom_angle_atom_site_label_2
_geom_angle_atom_site_label_3
_geom_angle
C11 C7 C8 118.7(2)
C11 C7 C6 122.0(2)
C8 C7 C6 119.3(2)
C7 C11 C10 121.3(2)
C7 C11 C12 123.0(2)
C10 C11 C12 115.6(2)
C9 N1 C10 125.2(2)
C9 N1 HN1 117.3(17)
C10 N1 HN1 117.1(17)
N2 C12 C11 179.0(3)
C9 C8 C7 120.9(2)
C9 C8 H8 119.5
C7 C8 H8 119.5
O1 C10 N1 120.2(2)
O1 C10 C11 124.8(2)
N1 C10 C11 115.1(2)
C1 C6 C5 119.3(2)
C1 C6 C7 121.5(2)
C5 C6 C7 119.3(2)
C2 C1 C6 120.2(3)
C2 C1 H1 119.9
C6 C1 H1 119.9
N1 C9 C8 118.8(2)
N1 C9 C13 115.7(2)
C8 C9 C13 125.4(2)
C4 C5 C6 119.6(3)
C4 C5 H5 120.2
C6 C5 H5 120.2
C1 C2 C3 120.0(3)
C1 C2 H2 120.0
C3 C2 H2 120.0
C3 C4 C5 120.9(3)
C3 C4 H4 119.6
C5 C4 H4 119.6
C4 C3 C2 120.1(3)
C4 C3 H3 120.0
C2 C3 H3 120.0
C14 C13 C9 117.3(3)
C14 C13 H13A 108.0
C9 C13 H13A 108.0
C14 C13 H13B 108.0
C9 C13 H13B 108.0
H13A C13 H13B 107.2
C13 C14 H14A 109.5
C13 C14 H14B 109.5
H14A C14 H14B 109.5
C13 C14 H14C 109.5
H14A C14 H14C 109.5
H14B C14 H14C 109.5

loop_
_geom_bond_atom_site_label_1
_geom_bond_atom_site_label_2
_geom_bond_distance
C7 C11 1.384(3)
C7 C8 1.410(3)
C7 C6 1.486(3)
C11 C10 1.433(3)
C11 C12 1.433(3)
O1 C10 1.243(3)
N1 C9 1.359(3)
N1 C10 1.376(3)
N1 HN1 0.93(3)
C12 N2 1.142(3)
C8 C9 1.357(4)
C8 H8 0.9300
C6 C1 1.386(3)
C6 C5 1.394(4)
C1 C2 1.376(4)
C1 H1 0.9300
C9 C13 1.506(4)
C5 C4 1.370(4)
C5 H5 0.9300
C2 C3 1.376(5)
C2 H2 0.9300
C4 C3 1.366(5)
C4 H4 0.9300
C3 H3 0.9300
C13 C14 1.460(4)
C13 H13A 0.9700
C13 H13B 0.9700
C14 H14A 0.9600
C14 H14B 0.9600
C14 H14C 0.9600

loop_
_geom_torsion_atom_site_label_1
_geom_torsion_atom_site_label_2
_geom_torsion_atom_site_label_3
_geom_torsion_atom_site_label_4
_geom_torsion
C8 C7 C11 C10 0.3(4)
C6 C7 C11 C10 -178.8(2)
C8 C7 C11 C12 176.1(2)
C6 C7 C11 C12 -3.0(4)
C7 C11 C12 N2 -138(17)
C10 C11 C12 N2 38(17)
C11 C7 C8 C9 -0.7(4)
C6 C7 C8 C9 178.5(2)
C9 N1 C10 O1 -178.7(3)
C9 N1 C10 C11 0.8(4)
C7 C11 C10 O1 179.1(2)
C12 C11 C10 O1 3.1(4)
C7 C11 C10 N1 -0.3(4)
C12 C11 C10 N1 -176.4(2)
C11 C7 C6 C1 -48.1(3)
C8 C7 C6 C1 132.8(3)
C11 C7 C6 C5 133.8(3)
C8 C7 C6 C5 -45.2(3)
C5 C6 C1 C2 -1.0(4)
C7 C6 C1 C2 -179.0(2)
C10 N1 C9 C8 -1.2(4)
C10 N1 C9 C13 178.6(3)
C7 C8 C9 N1 1.0(4)
C7 C8 C9 C13 -178.6(3)
C1 C6 C5 C4 1.3(4)
C7 C6 C5 C4 179.3(3)
C6 C1 C2 C3 0.0(4)
C6 C5 C4 C3 -0.6(5)
C5 C4 C3 C2 -0.3(5)
C1 C2 C3 C4 0.6(5)
N1 C9 C13 C14 155.8(3)
C8 C9 C13 C14 -24.5(5)
